data_1574978
loop_
_publ_author_name
'Ghosh, Moushakhi'
'Gaurav, Kumar'
'Panwaria, Prakash'
'Panday, Rishukumar'
'Tothadi, Srinu'
'Khan, Shabana'

_publ_section_title
;
 Driving diverse bond functionalisation with <i>N</i>-heterocyclic
 silylene-coinage metal-aryl complexes.
;
_journal_issue 32
_journal_name_full 'Chemical science'
_journal_page_first 14518
_journal_page_last 14533
_journal_paper_doi 10.1039/d5sc00879d
_journal_volume 16
_journal_year 2025
_chemical_formula_moiety '2(C29 H50 Cu N3 Si3), C7'
_chemical_formula_sum 'C65 H100 Cu2 N6 Si6'
_chemical_formula_weight 1261.12
_space_group_crystal_system orthorhombic
_space_group_IT_number 45
_space_group_name_Hall 'I 2 -2c'
_space_group_name_H-M_alt 'I b a 2'
_atom_sites_solution_hydrogens geom
_audit_creation_date 2025-05-07
_audit_creation_method
;
Olex2 1.3
(compiled 2020.11.12 svn.r5f609507 for OlexSys, GUI svn.r6408)
;
_audit_update_record
;
2025-05-13 deposited with the CCDC.	2025-06-30 downloaded from the CCDC.
;
_cell_angle_alpha 90
_cell_angle_beta 90
_cell_angle_gamma 90
_cell_formula_units_Z 4
_cell_length_a 25.182(8)
_cell_length_b 13.756(4)
_cell_length_c 20.876(7)
_cell_measurement_reflns_used 9582
_cell_measurement_temperature 150
_cell_measurement_theta_max 28.36
_cell_measurement_theta_min 2.40
_cell_volume 7232(4)
_computing_molecular_graphics 'Olex2 1.3 (Dolomanov et al., 2009)'
_computing_publication_material 'Olex2 1.3 (Dolomanov et al., 2009)'
_computing_structure_refinement 'ShelXL (Sheldrick, 2015)'
_diffrn_ambient_temperature 150
_diffrn_measured_fraction_theta_full 0.999
_diffrn_measured_fraction_theta_max 0.999
_diffrn_measurement_device_type 'Bruker APEX-II CCD'
_diffrn_measurement_method '\f and \w scans'
_diffrn_radiation_type MoK\a
_diffrn_radiation_wavelength 0.71073
_diffrn_reflns_av_R_equivalents 0.0813
_diffrn_reflns_av_unetI/netI 0.0337
_diffrn_reflns_Laue_measured_fraction_full 0.999
_diffrn_reflns_Laue_measured_fraction_max 0.999
_diffrn_reflns_limit_h_max 33
_diffrn_reflns_limit_h_min -33
_diffrn_reflns_limit_k_max 18
_diffrn_reflns_limit_k_min -18
_diffrn_reflns_limit_l_max 27
_diffrn_reflns_limit_l_min -27
_diffrn_reflns_number 134864
_diffrn_reflns_point_group_measured_fraction_full 0.998
_diffrn_reflns_point_group_measured_fraction_max 0.998
_diffrn_reflns_theta_full 25.242
_diffrn_reflns_theta_max 28.376
_diffrn_reflns_theta_min 2.400
_diffrn_standards_number 0
_exptl_absorpt_coefficient_mu 0.727
_exptl_absorpt_correction_T_max 0.7457
_exptl_absorpt_correction_T_min 0.4987
_exptl_absorpt_correction_type multi-scan
_exptl_absorpt_process_details
'SADABS-2016/2 (Bruker,2016/2) was used for absorption correction. wR2(int) was 0.1689 before and 0.1223 after correction. The Ratio of minimum to maximum transmission is 0.6688. The \l/2 correction factor is Not present.'
_exptl_crystal_colour colourless
_exptl_crystal_colour_primary colourless
_exptl_crystal_density_diffrn 1.158
_exptl_crystal_description block
_exptl_crystal_F_000 2696
_exptl_crystal_size_max 0.12
_exptl_crystal_size_mid 0.12
_exptl_crystal_size_min 0.1
_refine_diff_density_max 0.683
_refine_diff_density_min -1.603
_refine_diff_density_rms 0.200
_refine_ls_abs_structure_details
;
 Flack x determined using 3964 quotients [(I+)-(I-)]/[(I+)+(I-)]
 (Parsons, Flack and Wagner, Acta Cryst. B69 (2013) 249-259).
;
_refine_ls_abs_structure_Flack 0.172(5)
_refine_ls_extinction_method none
_refine_ls_goodness_of_fit_ref 1.046
_refine_ls_hydrogen_treatment constr
_refine_ls_matrix_type full
_refine_ls_number_parameters 380
_refine_ls_number_reflns 9041
_refine_ls_number_restraints 1
_refine_ls_restrained_S_all 1.046
_refine_ls_R_factor_all 0.0418
_refine_ls_R_factor_gt 0.0379
_refine_ls_shift/su_max 0.000
_refine_ls_shift/su_mean 0.000
_refine_ls_structure_factor_coef Fsqd
_refine_ls_weighting_details 'w=1/[\s^2^(Fo^2^)+(0.0745P)^2^+3.7213P] where P=(Fo^2^+2Fc^2^)/3'
_refine_ls_weighting_scheme calc
_refine_ls_wR_factor_gt 0.0995
_refine_ls_wR_factor_ref 0.1046
_reflns_Friedel_coverage 0.943
_reflns_Friedel_fraction_full 0.998
_reflns_Friedel_fraction_max 0.997
_reflns_number_gt 8546
_reflns_number_total 9041
_reflns_threshold_expression 'I > 2\s(I)'
_cod_data_source_file d5sc00879d2.cif
_cod_data_source_block a1_a_CCDC4
_cod_depositor_comments 'Adding full bibliography for 1574965--1574988.cif.'
_cod_database_code 1574978
_shelx_shelxl_version_number 2018/3
_shelx_space_group_comment
;
The symmetry employed for this shelxl refinement is uniquely defined
by the following loop, which should always be used as a source of
symmetry information in preference to the above space-group names.
They are only intended as comments.
;
_shelx_estimated_absorpt_t_max 0.931
_shelx_estimated_absorpt_t_min 0.918
_olex2_refinement_description
;
1. Others
 Fixed Sof: C38(0.5) C36(0.5)
2.a Aromatic/amide H refined with riding coordinates:
 C2(H2), C4(H4), C3(H3), C23(H23), C24(H24), C25(H25), C22(H22), C21(H21)
2.b Idealised Me refined as rotating group:
 C7(H7A,H7B,H7C), C6(H6A,H6B,H6C), C28(H28A,H28B,H28C), C27(H27A,H27B,H27C),
 C29(H29A,H29B,H29C), C17(H17A,H17B,H17C), C15(H15A,H15B,H15C), C18(H18A,H18B,
 H18C), C12(H12A,H12B,H12C), C13(H13A,H13B,H13C), C14(H14A,H14B,H14C), C10(H10A,
 H10B,H10C), C9(H9A,H9B,H9C), C11(H11A,H11B,H11C)
;
_olex2_submission_special_instructions 'No special instructions were received'

loop_
_space_group_symop_operation_xyz
'x, y, z'
'-x, -y, z'
'x+1/2, -y+1/2, z'
'-x+1/2, y+1/2, z'
'x+1/2, y+1/2, z+1/2'
'-x+1/2, -y+1/2, z+1/2'
'x+1, -y+1, z+1/2'
'-x+1, y+1, z+1/2'

loop_
_atom_site_label
_atom_site_type_symbol
_atom_site_fract_x
_atom_site_fract_y
_atom_site_fract_z
_atom_site_U_iso_or_equiv
_atom_site_adp_type
_atom_site_occupancy
_atom_site_site_symmetry_order
_atom_site_calc_flag
_atom_site_refinement_flags_posn
_atom_site_refinement_flags_adp
_atom_site_refinement_flags_occupancy
_atom_site_disorder_assembly
_atom_site_disorder_group
Cu1 Cu 0.23213(2) 0.33333(2) 0.52166(2) 0.01104(10) Uani 1 1 d . . . . .
C8 C 0.16144(13) 0.33465(19) 0.55927(16) 0.0143(6) Uani 1 1 d . . . . .
N1 N 0.33847(11) 0.34240(16) 0.41197(12) 0.0111(5) Uani 1 1 d . . . . .
Si1 Si 0.31752(3) 0.33664(5) 0.49115(4) 0.00757(15) Uani 1 1 d . . . . .
Si3 Si 0.40437(4) 0.33369(6) 0.38480(4) 0.01467(19) Uani 1 1 d . . . . .
C2 C 0.10511(15) 0.3541(3) 0.65428(19) 0.0255(7) Uani 1 1 d . . . . .
H2 H 0.101972 0.363579 0.699191 0.031 Uiso 1 1 calc R . . . .
N3 N 0.35971(9) 0.41177(16) 0.54366(12) 0.0104(4) Uani 1 1 d . . . . .
Si2 Si 0.28552(4) 0.35209(6) 0.35737(4) 0.01355(17) Uani 1 1 d . . . . .
C1 C 0.15545(14) 0.3479(2) 0.62612(16) 0.0176(6) Uani 1 1 d . . . . .
N2 N 0.35864(9) 0.25647(16) 0.54192(11) 0.0095(4) Uani 1 1 d . . . . .
C7 C 0.20381(16) 0.3560(3) 0.66822(18) 0.0271(7) Uani 1 1 d . . . . .
H7A H 0.219725 0.291573 0.673822 0.041 Uiso 1 1 calc GR . . . .
H7B H 0.193501 0.382121 0.710093 0.041 Uiso 1 1 calc GR . . . .
H7C H 0.229687 0.399658 0.648145 0.041 Uiso 1 1 calc GR . . . .
C6 C 0.11756(15) 0.3093(3) 0.45191(18) 0.0288(8) Uani 1 1 d . . . . .
H6A H 0.132328 0.367276 0.431216 0.043 Uiso 1 1 calc GR . . . .
H6B H 0.081825 0.296919 0.435214 0.043 Uiso 1 1 calc GR . . . .
H6C H 0.140383 0.253258 0.442927 0.043 Uiso 1 1 calc GR . . . .
C4 C 0.06454(14) 0.3316(2) 0.5515(2) 0.0251(8) Uani 1 1 d . . . . .
H4 H 0.033542 0.325682 0.525809 0.030 Uiso 1 1 calc R . . . .
C3 C 0.05981(16) 0.3463(2) 0.6169(2) 0.0282(8) Uani 1 1 d . . . . .
H3 H 0.025683 0.351011 0.636039 0.034 Uiso 1 1 calc R . . . .
C19 C 0.37428(11) 0.33313(18) 0.57677(14) 0.0098(5) Uani 1 1 d . . . . .
C20 C 0.40056(13) 0.33079(19) 0.64083(16) 0.0118(6) Uani 1 1 d . . . . .
C5 C 0.11472(12) 0.32547(19) 0.5230(2) 0.0170(6) Uani 1 1 d . . . . .
C23 C 0.44909(17) 0.3234(3) 0.76001(19) 0.0290(8) Uani 1 1 d . . . . .
H23 H 0.465689 0.320939 0.800841 0.035 Uiso 1 1 calc R . . . .
C24 C 0.39433(16) 0.3224(3) 0.75539(17) 0.0254(7) Uani 1 1 d . . . . .
H24 H 0.373421 0.318951 0.793201 0.030 Uiso 1 1 calc R . . . .
C25 C 0.36968(13) 0.3263(2) 0.69619(16) 0.0187(6) Uani 1 1 d . . . . .
H25 H 0.332035 0.325902 0.693294 0.022 Uiso 1 1 calc R . . . .
C22 C 0.47951(15) 0.3279(3) 0.7053(2) 0.0274(8) Uani 1 1 d . . . . .
H22 H 0.517146 0.327940 0.708516 0.033 Uiso 1 1 calc R . . . .
C21 C 0.45545(13) 0.3324(2) 0.64544(17) 0.0187(7) Uani 1 1 d . . . . .
H21 H 0.476571 0.336548 0.607829 0.022 Uiso 1 1 calc R . . . .
C26 C 0.35557(13) 0.1515(2) 0.55819(15) 0.0133(6) Uani 1 1 d . . . . .
C28 C 0.40855(13) 0.1125(2) 0.58285(18) 0.0239(7) Uani 1 1 d . . . . .
H28A H 0.436865 0.129904 0.552770 0.036 Uiso 1 1 calc GR . . . .
H28B H 0.406571 0.041556 0.586709 0.036 Uiso 1 1 calc GR . . . .
H28C H 0.416199 0.140872 0.624900 0.036 Uiso 1 1 calc GR . . . .
C27 C 0.31177(14) 0.1318(3) 0.60645(18) 0.0255(7) Uani 1 1 d . . . . .
H27A H 0.320918 0.162179 0.647468 0.038 Uiso 1 1 calc GR . . . .
H27B H 0.307838 0.061548 0.612392 0.038 Uiso 1 1 calc GR . . . .
H27C H 0.278293 0.159115 0.590647 0.038 Uiso 1 1 calc GR . . . .
C29 C 0.34164(15) 0.1008(2) 0.49557(17) 0.0248(7) Uani 1 1 d . . . . .
H29A H 0.307302 0.124681 0.480062 0.037 Uiso 1 1 calc GR . . . .
H29B H 0.339532 0.030511 0.502742 0.037 Uiso 1 1 calc GR . . . .
H29C H 0.369126 0.114595 0.463600 0.037 Uiso 1 1 calc GR . . . .
C16 C 0.36461(12) 0.5173(2) 0.55742(14) 0.0140(5) Uani 1 1 d . . . . .
C17 C 0.32980(16) 0.5675(2) 0.50772(17) 0.0274(8) Uani 1 1 d . . . . .
H17A H 0.344001 0.555072 0.464790 0.041 Uiso 1 1 calc GR . . . .
H17B H 0.329503 0.637706 0.515834 0.041 Uiso 1 1 calc GR . . . .
H17C H 0.293514 0.542159 0.510565 0.041 Uiso 1 1 calc GR . . . .
C15 C 0.42187(14) 0.5496(3) 0.5490(3) 0.0371(10) Uani 1 1 d . . . . .
H15A H 0.444049 0.518802 0.581800 0.056 Uiso 1 1 calc GR . . . .
H15B H 0.424044 0.620464 0.553403 0.056 Uiso 1 1 calc GR . . . .
H15C H 0.434463 0.530548 0.506416 0.056 Uiso 1 1 calc GR . . . .
C18 C 0.3444(2) 0.5443(3) 0.62349(18) 0.0360(9) Uani 1 1 d . . . . .
H18A H 0.308652 0.517594 0.629509 0.054 Uiso 1 1 calc GR . . . .
H18B H 0.343181 0.615213 0.627573 0.054 Uiso 1 1 calc GR . . . .
H18C H 0.368265 0.517468 0.656076 0.054 Uiso 1 1 calc GR . . . .
C12 C 0.42529(15) 0.4501(3) 0.3457(2) 0.0323(9) Uani 1 1 d . . . . .
H12A H 0.409143 0.454664 0.303076 0.048 Uiso 1 1 calc GR . . . .
H12B H 0.464051 0.451422 0.341615 0.048 Uiso 1 1 calc GR . . . .
H12C H 0.413609 0.505222 0.371905 0.048 Uiso 1 1 calc GR . . . .
C13 C 0.41059(17) 0.2293(3) 0.3280(2) 0.0344(9) Uani 1 1 d . . . . .
H13A H 0.391884 0.172749 0.345498 0.052 Uiso 1 1 calc GR . . . .
H13B H 0.448195 0.213321 0.322090 0.052 Uiso 1 1 calc GR . . . .
H13C H 0.394948 0.247088 0.286650 0.052 Uiso 1 1 calc GR . . . .
C14 C 0.45440(13) 0.3113(3) 0.44924(19) 0.0255(7) Uani 1 1 d . . . . .
H14A H 0.453175 0.364497 0.480409 0.038 Uiso 1 1 calc GR . . . .
H14B H 0.489958 0.307798 0.430291 0.038 Uiso 1 1 calc GR . . . .
H14C H 0.446317 0.249762 0.470822 0.038 Uiso 1 1 calc GR . . . .
C10 C 0.23924(15) 0.4530(3) 0.37975(18) 0.0271(7) Uani 1 1 d . . . . .
H10A H 0.222913 0.438646 0.421304 0.041 Uiso 1 1 calc GR . . . .
H10B H 0.211467 0.458965 0.347099 0.041 Uiso 1 1 calc GR . . . .
H10C H 0.259092 0.514077 0.382559 0.041 Uiso 1 1 calc GR . . . .
C9 C 0.24893(14) 0.2342(2) 0.35270(18) 0.0243(6) Uani 1 1 d . . . . .
H9A H 0.272752 0.183560 0.336409 0.036 Uiso 1 1 calc GR . . . .
H9B H 0.218521 0.241100 0.323769 0.036 Uiso 1 1 calc GR . . . .
H9C H 0.236336 0.216039 0.395475 0.036 Uiso 1 1 calc GR . . . .
C11 C 0.30731(17) 0.3843(3) 0.27447(18) 0.0357(9) Uani 1 1 d . . . . .
H11A H 0.322417 0.449908 0.274407 0.054 Uiso 1 1 calc GR . . . .
H11B H 0.276707 0.382030 0.245497 0.054 Uiso 1 1 calc GR . . . .
H11C H 0.334218 0.337704 0.260017 0.054 Uiso 1 1 calc GR . . . .
C35 C 0.0256(2) 0.4843(3) 0.3687(3) 0.0505(12) Uani 1 1 d . . . . .
C39 C 0.000000 0.500000 0.2506(3) 0.061(3) Uani 1 2 d S T P A .
C37 C 0.0432(3) 0.4732(5) 0.2793(8) 0.125(5) Uani 1 1 d . . . . .
C38 C 0.0999(4) 0.4443(7) 0.2877(5) 0.049(2) Uani 0.5 1 d . . . A 1
C36 C 0.0567(5) 0.4580(8) 0.3210(6) 0.051(3) Uani 0.5 1 d . . . A 2

loop_
_atom_site_aniso_label
_atom_site_aniso_U_11
_atom_site_aniso_U_22
_atom_site_aniso_U_33
_atom_site_aniso_U_23
_atom_site_aniso_U_13
_atom_site_aniso_U_12
Cu1 0.00565(16) 0.01372(17) 0.01375(17) 0.00282(14) 0.00186(13) 0.00085(10)
C8 0.0122(14) 0.0096(13) 0.0212(16) 0.0057(10) 0.0046(12) 0.0021(9)
N1 0.0130(12) 0.0102(11) 0.0102(11) -0.0003(8) 0.0017(10) -0.0021(8)
Si1 0.0056(3) 0.0078(3) 0.0093(3) 0.0000(2) 0.0012(3) -0.0003(2)
Si3 0.0136(4) 0.0147(4) 0.0156(4) -0.0001(3) 0.0076(3) 0.0004(3)
C2 0.0283(19) 0.0198(14) 0.0283(18) 0.0064(13) 0.0177(15) 0.0026(13)
N3 0.0105(10) 0.0081(10) 0.0127(10) -0.0016(8) 0.0006(8) 0.0002(8)
Si2 0.0168(4) 0.0145(3) 0.0094(3) 0.0009(3) -0.0010(3) -0.0018(3)
C1 0.0182(15) 0.0146(13) 0.0198(16) 0.0083(11) 0.0070(13) 0.0025(11)
N2 0.0087(10) 0.0071(10) 0.0127(10) 0.0000(8) -0.0002(8) -0.0012(8)
C7 0.0261(18) 0.0321(17) 0.0229(17) 0.0062(14) 0.0009(14) 0.0069(15)
C6 0.0200(17) 0.0369(18) 0.0295(18) 0.0015(15) -0.0066(14) 0.0053(15)
C4 0.0100(14) 0.0175(15) 0.048(2) -0.0027(13) 0.0064(15) -0.0018(11)
C3 0.0178(17) 0.0177(15) 0.049(2) 0.0009(14) 0.0160(16) -0.0020(12)
C19 0.0040(12) 0.0139(13) 0.0116(13) -0.0021(9) 0.0003(10) 0.0002(9)
C20 0.0085(13) 0.0123(13) 0.0148(14) -0.0034(9) -0.0034(11) 0.0005(9)
C5 0.0087(13) 0.0115(12) 0.0306(16) 0.0028(12) 0.0035(14) 0.0009(9)
C23 0.030(2) 0.0367(19) 0.0207(17) -0.0054(14) -0.0140(15) 0.0015(14)
C24 0.0263(19) 0.0359(18) 0.0138(15) -0.0026(13) -0.0041(13) -0.0013(14)
C25 0.0149(15) 0.0276(16) 0.0135(14) -0.0013(11) -0.0013(12) -0.0018(11)
C22 0.0139(16) 0.040(2) 0.0282(19) -0.0100(14) -0.0112(14) 0.0048(13)
C21 0.0124(15) 0.0228(16) 0.0210(16) -0.0059(11) -0.0020(13) 0.0024(11)
C26 0.0147(13) 0.0085(12) 0.0168(14) 0.0012(10) -0.0031(11) -0.0011(10)
C28 0.0203(16) 0.0145(14) 0.0367(19) 0.0073(13) -0.0090(14) 0.0026(11)
C27 0.0242(17) 0.0196(15) 0.0329(19) 0.0091(14) 0.0062(14) -0.0061(13)
C29 0.0370(19) 0.0107(13) 0.0267(15) 0.0001(12) -0.0097(15) -0.0030(12)
C16 0.0167(14) 0.0082(12) 0.0172(13) -0.0044(10) -0.0009(10) -0.0013(10)
C17 0.040(2) 0.0094(13) 0.033(2) -0.0007(12) -0.0107(15) 0.0027(13)
C15 0.0214(17) 0.0153(15) 0.074(3) -0.0018(17) -0.0021(19) -0.0082(13)
C18 0.065(3) 0.0183(16) 0.0243(18) -0.0098(14) 0.0097(18) 0.0065(17)
C12 0.0234(17) 0.0310(18) 0.042(2) 0.0146(16) 0.0107(15) -0.0075(14)
C13 0.039(2) 0.0341(19) 0.0301(18) -0.0115(16) 0.0137(17) 0.0066(16)
C14 0.0105(15) 0.0362(17) 0.0298(18) 0.0022(15) 0.0062(13) 0.0050(13)
C10 0.0319(18) 0.0223(16) 0.0272(17) 0.0033(14) -0.0078(14) 0.0119(14)
C9 0.0252(16) 0.0217(14) 0.0260(16) -0.0024(13) -0.0072(14) -0.0080(13)
C11 0.038(2) 0.053(2) 0.0152(15) 0.0079(16) -0.0006(15) -0.0074(19)
C35 0.055(3) 0.037(2) 0.059(3) -0.008(2) -0.004(2) 0.010(2)
C39 0.129(8) 0.023(3) 0.030(3) 0.000 0.000 -0.020(4)
C37 0.055(4) 0.037(3) 0.282(16) 0.053(7) 0.021(8) 0.004(3)
C38 0.046(5) 0.044(5) 0.058(6) 0.007(4) 0.008(4) 0.012(4)
C36 0.067(8) 0.030(5) 0.056(6) -0.022(5) 0.039(6) -0.012(5)

loop_
_atom_type_symbol
_atom_type_description
_atom_type_scat_dispersion_real
_atom_type_scat_dispersion_imag
_atom_type_scat_source
C C 0.0033 0.0016 'International Tables Vol C Tables 4.2.6.8 and 6.1.1.4'
H H 0.0000 0.0000 'International Tables Vol C Tables 4.2.6.8 and 6.1.1.4'
Cu Cu 0.3201 1.2651 'International Tables Vol C Tables 4.2.6.8 and 6.1.1.4'
N N 0.0061 0.0033 'International Tables Vol C Tables 4.2.6.8 and 6.1.1.4'
Si Si 0.0817 0.0704 'International Tables Vol C Tables 4.2.6.8 and 6.1.1.4'

loop_
_geom_angle_atom_site_label_1
_geom_angle_atom_site_label_2
_geom_angle_atom_site_label_3
_geom_angle
_geom_angle_site_symmetry_1
_geom_angle_site_symmetry_3
_geom_angle_publ_flag
C8 Cu1 Si1 172.51(11) . . ?
C1 C8 Cu1 119.8(3) . . ?
C5 C8 Cu1 123.2(3) . . ?
C5 C8 C1 117.0(3) . . ?
Si1 N1 Si3 126.21(16) . . ?
Si1 N1 Si2 112.95(15) . . ?
Si3 N1 Si2 120.77(15) . . ?
Cu1 Si1 C19 112.11(8) . . ?
N1 Si1 Cu1 124.22(10) . . ?
N1 Si1 N3 111.43(12) . . ?
N1 Si1 N2 113.77(12) . . ?
N1 Si1 C19 123.67(12) . . ?
N3 Si1 Cu1 113.26(8) . . ?
N3 Si1 N2 70.76(11) . . ?
N3 Si1 C19 35.67(10) . . ?
N2 Si1 Cu1 111.24(8) . . ?
N2 Si1 C19 35.84(9) . . ?
N1 Si3 C12 110.36(15) . . ?
N1 Si3 C13 109.65(16) . . ?
N1 Si3 C14 114.54(14) . . ?
C13 Si3 C12 110.9(2) . . ?
C14 Si3 C12 105.38(18) . . ?
C14 Si3 C13 105.86(19) . . ?
C1 C2 H2 119.9 . . ?
C3 C2 H2 119.9 . . ?
C3 C2 C1 120.3(3) . . ?
C19 N3 Si1 90.69(17) . . ?
C19 N3 C16 132.0(2) . . ?
C16 N3 Si1 135.31(19) . . ?
N1 Si2 C10 111.50(15) . . ?
N1 Si2 C9 109.99(14) . . ?
N1 Si2 C11 113.30(16) . . ?
C9 Si2 C10 110.47(18) . . ?
C9 Si2 C11 107.58(18) . . ?
C11 Si2 C10 103.80(19) . . ?
C8 C1 C7 119.9(3) . . ?
C2 C1 C8 121.2(3) . . ?
C2 C1 C7 118.9(3) . . ?
C19 N2 Si1 90.37(17) . . ?
C19 N2 C26 131.0(2) . . ?
C26 N2 Si1 133.04(19) . . ?
C1 C7 H7A 109.5 . . ?
C1 C7 H7B 109.5 . . ?
C1 C7 H7C 109.5 . . ?
H7A C7 H7B 109.5 . . ?
H7A C7 H7C 109.5 . . ?
H7B C7 H7C 109.5 . . ?
H6A C6 H6B 109.5 . . ?
H6A C6 H6C 109.5 . . ?
H6B C6 H6C 109.5 . . ?
C5 C6 H6A 109.5 . . ?
C5 C6 H6B 109.5 . . ?
C5 C6 H6C 109.5 . . ?
C3 C4 H4 119.8 . . ?
C3 C4 C5 120.3(4) . . ?
C5 C4 H4 119.8 . . ?
C2 C3 H3 120.1 . . ?
C4 C3 C2 119.7(4) . . ?
C4 C3 H3 120.1 . . ?
N3 C19 Si1 53.63(14) . . ?
N3 C19 N2 106.0(3) . . ?
N3 C19 C20 127.1(2) . . ?
N2 C19 Si1 53.79(14) . . ?
N2 C19 C20 126.8(2) . . ?
C20 C19 Si1 167.7(2) . . ?
C25 C20 C19 119.8(3) . . ?
C21 C20 C19 120.3(3) . . ?
C21 C20 C25 120.0(3) . . ?
C8 C5 C6 120.4(3) . . ?
C4 C5 C8 121.5(4) . . ?
C4 C5 C6 118.1(3) . . ?
C24 C23 H23 120.1 . . ?
C22 C23 H23 120.1 . . ?
C22 C23 C24 119.9(3) . . ?
C23 C24 H24 119.7 . . ?
C23 C24 C25 120.6(4) . . ?
C25 C24 H24 119.7 . . ?
C20 C25 H25 120.3 . . ?
C24 C25 C20 119.5(3) . . ?
C24 C25 H25 120.3 . . ?
C23 C22 H22 119.8 . . ?
C23 C22 C21 120.3(3) . . ?
C21 C22 H22 119.8 . . ?
C20 C21 C22 119.8(3) . . ?
C20 C21 H21 120.1 . . ?
C22 C21 H21 120.1 . . ?
N2 C26 C28 111.9(2) . . ?
N2 C26 C27 111.3(2) . . ?
N2 C26 C29 105.1(2) . . ?
C27 C26 C28 110.4(3) . . ?
C27 C26 C29 108.7(3) . . ?
C29 C26 C28 109.2(3) . . ?
C26 C28 H28A 109.5 . . ?
C26 C28 H28B 109.5 . . ?
C26 C28 H28C 109.5 . . ?
H28A C28 H28B 109.5 . . ?
H28A C28 H28C 109.5 . . ?
H28B C28 H28C 109.5 . . ?
C26 C27 H27A 109.5 . . ?
C26 C27 H27B 109.5 . . ?
C26 C27 H27C 109.5 . . ?
H27A C27 H27B 109.5 . . ?
H27A C27 H27C 109.5 . . ?
H27B C27 H27C 109.5 . . ?
C26 C29 H29A 109.5 . . ?
C26 C29 H29B 109.5 . . ?
C26 C29 H29C 109.5 . . ?
H29A C29 H29B 109.5 . . ?
H29A C29 H29C 109.5 . . ?
H29B C29 H29C 109.5 . . ?
N3 C16 C17 105.3(2) . . ?
N3 C16 C15 110.1(2) . . ?
N3 C16 C18 112.8(3) . . ?
C15 C16 C17 109.5(3) . . ?
C18 C16 C17 108.4(3) . . ?
C18 C16 C15 110.6(3) . . ?
C16 C17 H17A 109.5 . . ?
C16 C17 H17B 109.5 . . ?
C16 C17 H17C 109.5 . . ?
H17A C17 H17B 109.5 . . ?
H17A C17 H17C 109.5 . . ?
H17B C17 H17C 109.5 . . ?
C16 C15 H15A 109.5 . . ?
C16 C15 H15B 109.5 . . ?
C16 C15 H15C 109.5 . . ?
H15A C15 H15B 109.5 . . ?
H15A C15 H15C 109.5 . . ?
H15B C15 H15C 109.5 . . ?
C16 C18 H18A 109.5 . . ?
C16 C18 H18B 109.5 . . ?
C16 C18 H18C 109.5 . . ?
H18A C18 H18B 109.5 . . ?
H18A C18 H18C 109.5 . . ?
H18B C18 H18C 109.5 . . ?
Si3 C12 H12A 109.5 . . ?
Si3 C12 H12B 109.5 . . ?
Si3 C12 H12C 109.5 . . ?
H12A C12 H12B 109.5 . . ?
H12A C12 H12C 109.5 . . ?
H12B C12 H12C 109.5 . . ?
Si3 C13 H13A 109.5 . . ?
Si3 C13 H13B 109.5 . . ?
Si3 C13 H13C 109.5 . . ?
H13A C13 H13B 109.5 . . ?
H13A C13 H13C 109.5 . . ?
H13B C13 H13C 109.5 . . ?
Si3 C14 H14A 109.5 . . ?
Si3 C14 H14B 109.5 . . ?
Si3 C14 H14C 109.5 . . ?
H14A C14 H14B 109.5 . . ?
H14A C14 H14C 109.5 . . ?
H14B C14 H14C 109.5 . . ?
Si2 C10 H10A 109.5 . . ?
Si2 C10 H10B 109.5 . . ?
Si2 C10 H10C 109.5 . . ?
H10A C10 H10B 109.5 . . ?
H10A C10 H10C 109.5 . . ?
H10B C10 H10C 109.5 . . ?
Si2 C9 H9A 109.5 . . ?
Si2 C9 H9B 109.5 . . ?
Si2 C9 H9C 109.5 . . ?
H9A C9 H9B 109.5 . . ?
H9A C9 H9C 109.5 . . ?
H9B C9 H9C 109.5 . . ?
Si2 C11 H11A 109.5 . . ?
Si2 C11 H11B 109.5 . . ?
Si2 C11 H11C 109.5 . . ?
H11A C11 H11B 109.5 . . ?
H11A C11 H11C 109.5 . . ?
H11B C11 H11C 109.5 . . ?
C35 C35 C37 104.1(3) 2_565 . ?
C36 C35 C37 26.9(7) . . ?
C37 C39 C37 125.0(14) 2_565 . ?
C39 C37 C35 103.4(7) . . ?
C39 C37 C38 159.0(14) . . ?
C38 C37 C35 97.3(9) . . ?
C36 C37 C35 38.4(11) . . ?
C36 C37 C39 141.2(16) . . ?
C37 C36 C35 114.7(16) . . ?

loop_
_geom_bond_atom_site_label_1
_geom_bond_atom_site_label_2
_geom_bond_distance
_geom_bond_site_symmetry_2
_geom_bond_publ_flag
Cu1 C8 1.946(3) . ?
Cu1 Si1 2.2430(11) . ?
C8 C1 1.416(5) . ?
C8 C5 1.405(5) . ?
N1 Si1 1.737(3) . ?
N1 Si3 1.758(3) . ?
N1 Si2 1.759(3) . ?
Si1 N3 1.844(2) . ?
Si1 N2 1.847(2) . ?
Si1 C19 2.289(3) . ?
Si3 C12 1.873(4) . ?
Si3 C13 1.869(4) . ?
Si3 C14 1.869(4) . ?
C2 H2 0.9500 . ?
C2 C1 1.400(5) . ?
C2 C3 1.386(6) . ?
N3 C19 1.335(4) . ?
N3 C16 1.485(3) . ?
Si2 C10 1.871(4) . ?
Si2 C9 1.868(3) . ?
Si2 C11 1.869(4) . ?
C1 C7 1.506(5) . ?
N2 C19 1.340(3) . ?
N2 C26 1.485(3) . ?
C7 H7A 0.9800 . ?
C7 H7B 0.9800 . ?
C7 H7C 0.9800 . ?
C6 H6A 0.9800 . ?
C6 H6B 0.9800 . ?
C6 H6C 0.9800 . ?
C6 C5 1.502(6) . ?
C4 H4 0.9500 . ?
C4 C3 1.386(6) . ?
C4 C5 1.399(5) . ?
C3 H3 0.9500 . ?
C19 C20 1.492(4) . ?
C20 C25 1.394(5) . ?
C20 C21 1.386(4) . ?
C23 H23 0.9500 . ?
C23 C24 1.382(6) . ?
C23 C22 1.376(6) . ?
C24 H24 0.9500 . ?
C24 C25 1.384(5) . ?
C25 H25 0.9500 . ?
C22 H22 0.9500 . ?
C22 C21 1.391(5) . ?
C21 H21 0.9500 . ?
C26 C28 1.528(4) . ?
C26 C27 1.518(5) . ?
C26 C29 1.523(4) . ?
C28 H28A 0.9800 . ?
C28 H28B 0.9800 . ?
C28 H28C 0.9800 . ?
C27 H27A 0.9800 . ?
C27 H27B 0.9800 . ?
C27 H27C 0.9800 . ?
C29 H29A 0.9800 . ?
C29 H29B 0.9800 . ?
C29 H29C 0.9800 . ?
C16 C17 1.524(4) . ?
C16 C15 1.519(4) . ?
C16 C18 1.516(4) . ?
C17 H17A 0.9800 . ?
C17 H17B 0.9800 . ?
C17 H17C 0.9800 . ?
C15 H15A 0.9800 . ?
C15 H15B 0.9800 . ?
C15 H15C 0.9800 . ?
C18 H18A 0.9800 . ?
C18 H18B 0.9800 . ?
C18 H18C 0.9800 . ?
C12 H12A 0.9800 . ?
C12 H12B 0.9800 . ?
C12 H12C 0.9800 . ?
C13 H13A 0.9800 . ?
C13 H13B 0.9800 . ?
C13 H13C 0.9800 . ?
C14 H14A 0.9800 . ?
C14 H14B 0.9800 . ?
C14 H14C 0.9800 . ?
C10 H10A 0.9800 . ?
C10 H10B 0.9800 . ?
C10 H10C 0.9800 . ?
C9 H9A 0.9800 . ?
C9 H9B 0.9800 . ?
C9 H9C 0.9800 . ?
C11 H11A 0.9800 . ?
C11 H11B 0.9800 . ?
C11 H11C 0.9800 . ?
C35 C35 1.361(10) 2_565 ?
C35 C37 1.926(17) . ?
C35 C36 1.317(11) . ?
C39 C37 1.296(11) . ?
C39 C37 1.296(11) 2_565 ?
C37 C38 1.492(13) . ?
C37 C36 0.959(16) . ?
